data_7124197
loop_
_publ_author_name
'Feng, Rui'
'Yang, Wenbang'
'Wang, Wenqing'
'Zhao, Yue'
'Tan, Gengwen'
'Zhang, Li'
'Wang, Xinping'

_publ_section_title
;
 Isolable diboryl radicals acting as highly efficient reaction
 intermediates under mild conditions
;
_journal_name_full 'Chemical Communications'
_journal_paper_doi 10.1039/C9CC06514H
_journal_year 2019
_chemical_formula_sum 'C23 H26 B N'
_chemical_formula_weight 327.26
_space_group_crystal_system triclinic
_space_group_IT_number 2
_space_group_name_Hall '-P 1'
_space_group_name_H-M_alt 'P -1'
_symmetry_space_group_name_Hall '-P 1'
_symmetry_space_group_name_H-M 'P -1'
_atom_sites_solution_hydrogens geom
_audit_creation_method SHELXL-2018/3
_audit_update_record
;
2019-05-01 deposited with the CCDC.    2019-09-18 downloaded from the CCDC.
;
_cell_angle_alpha 108.839(3)
_cell_angle_beta 109.210(3)
_cell_angle_gamma 101.912(3)
_cell_formula_units_Z 2
_cell_length_a 8.4562(7)
_cell_length_b 11.3431(9)
_cell_length_c 11.8941(10)
_cell_measurement_reflns_used 7380
_cell_measurement_temperature 193(2)
_cell_measurement_theta_max 53.96
_cell_measurement_theta_min 3.78
_cell_volume 955.21(14)
_computing_structure_refinement 'SHELXL-2018/3 (Sheldrick, 2018)'
_computing_structure_solution 'SHELXT 2014/5 (Sheldrick, 2014)'
_diffrn_ambient_temperature 193(2)
_diffrn_measured_fraction_theta_full 0.986
_diffrn_measured_fraction_theta_max 0.984
_diffrn_measurement_device_type 'Bruker D8 Venture'
_diffrn_radiation_type GaK\a
_diffrn_radiation_wavelength 1.34139
_diffrn_reflns_av_R_equivalents 0.0522
_diffrn_reflns_av_unetI/netI 0.0455
_diffrn_reflns_Laue_measured_fraction_full 0.986
_diffrn_reflns_Laue_measured_fraction_max 0.984
_diffrn_reflns_limit_h_max 10
_diffrn_reflns_limit_h_min -10
_diffrn_reflns_limit_k_max 11
_diffrn_reflns_limit_k_min -13
_diffrn_reflns_limit_l_max 14
_diffrn_reflns_limit_l_min -14
_diffrn_reflns_number 12455
_diffrn_reflns_point_group_measured_fraction_full 0.986
_diffrn_reflns_point_group_measured_fraction_max 0.984
_diffrn_reflns_theta_full 53.594
_diffrn_reflns_theta_max 53.967
_diffrn_reflns_theta_min 3.778
_exptl_absorpt_coefficient_mu 0.307
_exptl_absorpt_correction_T_max 0.7131
_exptl_absorpt_correction_T_min 0.6227
_exptl_absorpt_correction_type multi-scan
_exptl_absorpt_process_details
;
 SADABS 2016/2: Krause, L., Herbst-Irmer, R., Sheldrick G.M. & Stalke D.,
 J. Appl. Cryst. 48 (2015) 3-10
;
_exptl_crystal_colour yellow
_exptl_crystal_density_diffrn 1.138
_exptl_crystal_description block
_exptl_crystal_F_000 352
_exptl_crystal_size_max 0.190
_exptl_crystal_size_mid 0.160
_exptl_crystal_size_min 0.140
_refine_diff_density_max 0.224
_refine_diff_density_min -0.169
_refine_diff_density_rms 0.036
_refine_ls_extinction_method none
_refine_ls_goodness_of_fit_ref 1.050
_refine_ls_hydrogen_treatment constr
_refine_ls_matrix_type full
_refine_ls_number_parameters 232
_refine_ls_number_reflns 3465
_refine_ls_number_restraints 0
_refine_ls_restrained_S_all 1.050
_refine_ls_R_factor_all 0.0628
_refine_ls_R_factor_gt 0.0508
_refine_ls_shift/su_max 0.000
_refine_ls_shift/su_mean 0.000
_refine_ls_structure_factor_coef Fsqd
_refine_ls_weighting_details 'w=1/[\s^2^(Fo^2^)+(0.0816P)^2^+0.2367P] where P=(Fo^2^+2Fc^2^)/3'
_refine_ls_weighting_scheme calc
_refine_ls_wR_factor_gt 0.1459
_refine_ls_wR_factor_ref 0.1567
_reflns_Friedel_coverage 0.000
_reflns_number_gt 2794
_reflns_number_total 3465
_reflns_threshold_expression 'I > 2\s(I)'
_cod_data_source_file c9cc06514h2.cif
_cod_data_source_block 1
_cod_database_code 7124197
_shelx_shelxl_version_number 2018/3
_shelx_space_group_comment
;
The symmetry employed for this shelxl refinement is uniquely defined
by the following loop, which should always be used as a source of
symmetry information in preference to the above space-group names.
They are only intended as comments.
;
_shelx_estimated_absorpt_t_min 0.944
_shelx_estimated_absorpt_t_max 0.958

loop_
_space_group_symop_operation_xyz
'x, y, z'
'-x, -y, -z'

loop_
_atom_site_label
_atom_site_type_symbol
_atom_site_fract_x
_atom_site_fract_y
_atom_site_fract_z
_atom_site_U_iso_or_equiv
_atom_site_adp_type
_atom_site_occupancy
_atom_site_site_symmetry_order
_atom_site_calc_flag
_atom_site_refinement_flags_posn
_atom_site_refinement_flags_adp
B1 B 0.5020(2) 0.29408(17) 0.72190(17) 0.0334(4) Uani 1 1 d . .
C1 C 0.2885(3) 0.18158(19) 0.8483(2) 0.0513(5) Uani 1 1 d . .
H1A H 0.240426 0.136846 0.894176 0.077 Uiso 1 1 calc R U
H1B H 0.189824 0.174943 0.771803 0.077 Uiso 1 1 calc R U
H1C H 0.357371 0.275444 0.907984 0.077 Uiso 1 1 calc R U
C2 C 0.5271(4) -0.1891(2) 0.8067(2) 0.0714(7) Uani 1 1 d . .
H2A H 0.528590 -0.176574 0.892576 0.107 Uiso 1 1 calc R U
H2B H 0.633737 -0.207931 0.803012 0.107 Uiso 1 1 calc R U
H2C H 0.419826 -0.263791 0.737336 0.107 Uiso 1 1 calc R U
C3 C 0.7445(2) 0.14925(19) 0.65439(19) 0.0494(5) Uani 1 1 d . .
H3A H 0.836635 0.108302 0.662278 0.074 Uiso 1 1 calc R U
H3B H 0.801664 0.246209 0.700281 0.074 Uiso 1 1 calc R U
H3C H 0.671250 0.123822 0.561361 0.074 Uiso 1 1 calc R U
C4 C 0.4088(2) 0.11607(16) 0.80351(16) 0.0387(4) Uani 1 1 d . .
C5 C 0.4191(2) 0.00325(16) 0.82374(17) 0.0434(4) Uani 1 1 d . .
H5 H 0.350700 -0.028544 0.864045 0.052 Uiso 1 1 calc R U
C6 C 0.5258(3) -0.06435(16) 0.78705(17) 0.0463(5) Uani 1 1 d . .
C7 C 0.6283(2) -0.01330(16) 0.73270(17) 0.0457(5) Uani 1 1 d . .
H7 H 0.701889 -0.058585 0.706649 0.055 Uiso 1 1 calc R U
C8 C 0.6280(2) 0.10231(16) 0.71459(16) 0.0385(4) Uani 1 1 d . .
C9 C 0.5142(2) 0.16846(15) 0.74834(15) 0.0340(4) Uani 1 1 d . .
C10 C 0.7358(2) 0.46441(18) 1.01017(17) 0.0441(4) Uani 1 1 d . .
H10A H 0.836975 0.520753 1.095989 0.066 Uiso 1 1 calc R U
H10B H 0.726578 0.371298 0.986611 0.066 Uiso 1 1 calc R U
H10C H 0.625292 0.474405 1.014436 0.066 Uiso 1 1 calc R U
C11 C 1.0592(3) 0.8096(2) 0.9085(3) 0.0738(7) Uani 1 1 d . .
H11A H 1.092534 0.813564 0.837940 0.111 Uiso 1 1 calc R U
H11B H 1.165622 0.824576 0.984674 0.111 Uiso 1 1 calc R U
H11C H 1.008032 0.878466 0.933700 0.111 Uiso 1 1 calc R U
C12 C 0.6091(2) 0.38318(17) 0.53691(17) 0.0439(4) Uani 1 1 d . .
H12A H 0.588545 0.439111 0.489639 0.066 Uiso 1 1 calc R U
H12B H 0.494332 0.318635 0.514704 0.066 Uiso 1 1 calc R U
H12C H 0.685278 0.335860 0.511553 0.066 Uiso 1 1 calc R U
C13 C 0.7645(2) 0.50554(15) 0.90792(16) 0.0358(4) Uani 1 1 d . .
C14 C 0.8905(2) 0.62926(16) 0.94983(18) 0.0429(4) Uani 1 1 d . .
H14 H 0.955988 0.684097 1.041358 0.052 Uiso 1 1 calc R U
C15 C 0.9233(2) 0.67501(17) 0.86125(19) 0.0465(4) Uani 1 1 d . .
C16 C 0.8287(2) 0.59276(17) 0.72901(18) 0.0435(4) Uani 1 1 d . .
H16 H 0.852287 0.621464 0.667570 0.052 Uiso 1 1 calc R U
C17 C 0.6999(2) 0.46920(16) 0.68277(16) 0.0367(4) Uani 1 1 d . .
C18 C 0.6639(2) 0.42421(15) 0.77231(15) 0.0328(4) Uani 1 1 d . .
C19 C 0.1722(2) 0.18106(17) 0.54118(17) 0.0426(4) Uani 1 1 d . .
H19 H 0.186110 0.096816 0.521794 0.051 Uiso 1 1 calc R U
C20 C 0.0124(2) 0.1906(2) 0.47123(19) 0.0511(5) Uani 1 1 d . .
H20 H -0.080149 0.111172 0.402774 0.061 Uiso 1 1 calc R U
C21 C 0.1116(3) 0.4125(2) 0.58976(19) 0.0492(5) Uani 1 1 d . .
H21 H 0.090830 0.494429 0.609969 0.059 Uiso 1 1 calc R U
C22 C 0.2783(2) 0.41386(16) 0.66269(17) 0.0394(4) Uani 1 1 d . .
H22 H 0.369193 0.495630 0.728092 0.047 Uiso 1 1 calc R U
C23 C 0.3130(2) 0.29569(15) 0.64043(15) 0.0341(4) Uani 1 1 d . .
N1 N -0.0204(2) 0.30420(18) 0.49364(16) 0.0543(4) Uani 1 1 d . .

loop_
_atom_site_aniso_label
_atom_site_aniso_U_11
_atom_site_aniso_U_22
_atom_site_aniso_U_33
_atom_site_aniso_U_23
_atom_site_aniso_U_13
_atom_site_aniso_U_12
B1 0.0365(9) 0.0354(9) 0.0301(9) 0.0117(7) 0.0170(8) 0.0150(8)
C1 0.0491(11) 0.0599(11) 0.0663(13) 0.0388(10) 0.0335(10) 0.0253(9)
C2 0.117(2) 0.0452(11) 0.0544(13) 0.0257(10) 0.0287(13) 0.0379(12)
C3 0.0486(10) 0.0519(10) 0.0571(12) 0.0215(9) 0.0283(9) 0.0288(9)
C4 0.0339(8) 0.0374(8) 0.0400(9) 0.0167(7) 0.0109(7) 0.0112(7)
C5 0.0442(10) 0.0369(9) 0.0407(10) 0.0183(8) 0.0109(8) 0.0074(7)
C6 0.0578(11) 0.0316(8) 0.0349(9) 0.0112(7) 0.0063(8) 0.0152(8)
C7 0.0516(10) 0.0389(9) 0.0403(10) 0.0113(8) 0.0123(8) 0.0243(8)
C8 0.0361(9) 0.0354(8) 0.0360(9) 0.0106(7) 0.0090(7) 0.0151(7)
C9 0.0307(8) 0.0319(8) 0.0340(8) 0.0118(7) 0.0097(7) 0.0107(6)
C10 0.0416(9) 0.0509(10) 0.0379(9) 0.0163(8) 0.0173(8) 0.0162(8)
C11 0.0608(14) 0.0531(13) 0.0795(16) 0.0223(12) 0.0190(12) -0.0056(10)
C12 0.0464(10) 0.0477(10) 0.0404(10) 0.0194(8) 0.0208(8) 0.0170(8)
C13 0.0311(8) 0.0388(8) 0.0382(9) 0.0143(7) 0.0154(7) 0.0162(7)
C14 0.0351(9) 0.0399(9) 0.0427(10) 0.0097(8) 0.0127(8) 0.0108(7)
C15 0.0374(9) 0.0404(9) 0.0557(11) 0.0182(9) 0.0179(8) 0.0091(8)
C16 0.0402(9) 0.0447(9) 0.0514(11) 0.0242(8) 0.0233(8) 0.0133(8)
C17 0.0344(8) 0.0378(8) 0.0404(9) 0.0169(7) 0.0168(7) 0.0155(7)
C18 0.0311(8) 0.0336(8) 0.0363(9) 0.0139(7) 0.0157(7) 0.0153(6)
C19 0.0387(9) 0.0397(9) 0.0458(10) 0.0170(8) 0.0161(8) 0.0117(7)
C20 0.0368(9) 0.0588(11) 0.0478(11) 0.0235(9) 0.0104(8) 0.0089(8)
C21 0.0514(11) 0.0610(11) 0.0563(12) 0.0342(10) 0.0290(9) 0.0346(10)
C22 0.0417(9) 0.0395(9) 0.0432(10) 0.0208(8) 0.0195(8) 0.0184(7)
C23 0.0334(8) 0.0362(8) 0.0368(9) 0.0169(7) 0.0174(7) 0.0136(7)
N1 0.0409(9) 0.0739(11) 0.0573(10) 0.0366(9) 0.0195(8) 0.0258(8)

loop_
_atom_type_symbol
_atom_type_description
_atom_type_scat_dispersion_real
_atom_type_scat_dispersion_imag
_atom_type_scat_source
C C 0.0137 0.0067 'International Tables Vol C Tables 4.2.6.8 and 6.1.1.4'
H H 0.0000 0.0000 'International Tables Vol C Tables 4.2.6.8 and 6.1.1.4'
B B 0.0070 0.0029 'International Tables Vol C Tables 4.2.6.8 and 6.1.1.4'
N N 0.0241 0.0134 'International Tables Vol C Tables 4.2.6.8 and 6.1.1.4'

loop_
_geom_angle_atom_site_label_1
_geom_angle_atom_site_label_2
_geom_angle_atom_site_label_3
_geom_angle
C18 B1 C9 125.66(14)
C18 B1 C23 115.02(13)
C9 B1 C23 119.30(14)
C4 C1 H1A 109.5
C4 C1 H1B 109.5
H1A C1 H1B 109.5
C4 C1 H1C 109.5
H1A C1 H1C 109.5
H1B C1 H1C 109.5
C6 C2 H2A 109.5
C6 C2 H2B 109.5
H2A C2 H2B 109.5
C6 C2 H2C 109.5
H2A C2 H2C 109.5
H2B C2 H2C 109.5
C8 C3 H3A 109.5
C8 C3 H3B 109.5
H3A C3 H3B 109.5
C8 C3 H3C 109.5
H3A C3 H3C 109.5
H3B C3 H3C 109.5
C5 C4 C9 120.09(15)
C5 C4 C1 117.35(16)
C9 C4 C1 122.50(14)
C6 C5 C4 122.20(17)
C6 C5 H5 118.9
C4 C5 H5 118.9
C7 C6 C5 117.63(15)
C7 C6 C2 122.27(18)
C5 C6 C2 120.11(19)
C6 C7 C8 122.51(16)
C6 C7 H7 118.7
C8 C7 H7 118.7
C7 C8 C9 119.53(16)
C7 C8 C3 118.23(15)
C9 C8 C3 122.20(14)
C4 C9 C8 117.96(14)
C4 C9 B1 121.02(13)
C8 C9 B1 121.00(15)
C13 C10 H10A 109.5
C13 C10 H10B 109.5
H10A C10 H10B 109.5
C13 C10 H10C 109.5
H10A C10 H10C 109.5
H10B C10 H10C 109.5
C15 C11 H11A 109.5
C15 C11 H11B 109.5
H11A C11 H11B 109.5
C15 C11 H11C 109.5
H11A C11 H11C 109.5
H11B C11 H11C 109.5
C17 C12 H12A 109.5
C17 C12 H12B 109.5
H12A C12 H12B 109.5
C17 C12 H12C 109.5
H12A C12 H12C 109.5
H12B C12 H12C 109.5
C14 C13 C18 119.69(15)
C14 C13 C10 118.41(15)
C18 C13 C10 121.88(15)
C13 C14 C15 121.82(16)
C13 C14 H14 119.1
C15 C14 H14 119.1
C16 C15 C14 118.02(16)
C16 C15 C11 120.95(18)
C14 C15 C11 121.03(18)
C15 C16 C17 122.06(17)
C15 C16 H16 119.0
C17 C16 H16 119.0
C16 C17 C18 119.90(15)
C16 C17 C12 118.44(15)
C18 C17 C12 121.58(14)
C17 C18 C13 118.46(14)
C17 C18 B1 120.48(14)
C13 C18 B1 120.74(14)
C20 C19 C23 119.73(16)
C20 C19 H19 120.1
C23 C19 H19 120.1
N1 C20 C19 124.20(18)
N1 C20 H20 117.9
C19 C20 H20 117.9
N1 C21 C22 123.98(17)
N1 C21 H21 118.0
C22 C21 H21 118.0
C23 C22 C21 120.17(16)
C23 C22 H22 119.9
C21 C22 H22 119.9
C22 C23 C19 115.75(15)
C22 C23 B1 121.33(14)
C19 C23 B1 122.92(14)
C21 N1 C20 116.11(15)

loop_
_geom_bond_atom_site_label_1
_geom_bond_atom_site_label_2
_geom_bond_distance
B1 C18 1.570(2)
B1 C9 1.571(2)
B1 C23 1.581(2)
C1 C4 1.511(2)
C1 H1A 0.9800
C1 H1B 0.9800
C1 H1C 0.9800
C2 C6 1.508(2)
C2 H2A 0.9800
C2 H2B 0.9800
C2 H2C 0.9800
C3 C8 1.504(2)
C3 H3A 0.9800
C3 H3B 0.9800
C3 H3C 0.9800
C4 C5 1.391(2)
C4 C9 1.413(2)
C5 C6 1.386(3)
C5 H5 0.9500
C6 C7 1.382(3)
C7 C8 1.396(2)
C7 H7 0.9500
C8 C9 1.417(2)
C10 C13 1.506(2)
C10 H10A 0.9800
C10 H10B 0.9800
C10 H10C 0.9800
C11 C15 1.505(3)
C11 H11A 0.9800
C11 H11B 0.9800
C11 H11C 0.9800
C12 C17 1.507(2)
C12 H12A 0.9800
C12 H12B 0.9800
C12 H12C 0.9800
C13 C14 1.391(2)
C13 C18 1.410(2)
C14 C15 1.394(3)
C14 H14 0.9500
C15 C16 1.379(3)
C16 C17 1.390(2)
C16 H16 0.9500
C17 C18 1.410(2)
C19 C20 1.381(2)
C19 C23 1.395(2)
C19 H19 0.9500
C20 N1 1.335(2)
C20 H20 0.9500
C21 N1 1.323(3)
C21 C22 1.385(2)
C21 H21 0.9500
C22 C23 1.392(2)
C22 H22 0.9500
